data_2004346
loop_
_publ_author_name
'Smith, G.'
'Lynch, D. E.'
'Byriel, K. A.'
'Kennard, C. H. L.'

_publ_section_title
;
 Molecular Co-Crystals of Carboxylic Acids. 23. The 1:1 Adducts of
 3-Amino-1<i>H</i>-1,2,4-triazole with 5-Nitrosalicylic Acid and
 3,5-Dinitrosalicylic Acid
;
_journal_issue 1
_journal_name_full 'Acta Crystallographica Section C'
_journal_page_first 231
_journal_page_last 235
_journal_paper_doi 10.1107/S0108270195010602
_journal_volume 52
_journal_year 1996
_chemical_formula_moiety 'C2 H5 N4 1+ , C7 H4 N O5 1-'
_chemical_formula_sum 'C9 H9 N5 O5'
_chemical_formula_weight 267.2
_space_group_IT_number 14
_symmetry_cell_setting monoclinic
_symmetry_space_group_name_Hall '-P 2yab'
_symmetry_space_group_name_H-M 'P 1 21/a 1'
_atom_type_scat_source IntTabIV
_cell_angle_alpha 90
_cell_angle_beta 100.12(1)
_cell_angle_gamma 90
_cell_formula_units_Z 4
_cell_length_a 7.307(2)
_cell_length_b 12.327(1)
_cell_length_c 12.330(3)
_cell_measurement_reflns_used 25
_cell_measurement_temperature 298(2)
_cell_measurement_theta_max 14
_cell_measurement_theta_min 6
_cell_volume 1093.3(4)
_computing_cell_refinement MolEN
_computing_data_collection 'MolEN (Fair, 1990)'
_computing_data_reduction 'Xtal3.2 (Hall, Flack & Stewart, 1992)'
_computing_molecular_graphics 'PLATON92 (Spek, 1990)'
_computing_structure_refinement 'SHELXL93 (Sheldrick, 1993)'
_computing_structure_solution 'SHELXS86 (Sheldrick, 1985)'
_diffrn_measurement_device 'Enraf-Nonius CAD-4'
_diffrn_measurement_method \w/2\q
_diffrn_radiation_type MoK\a
_diffrn_radiation_wavelength 0.71073
_diffrn_reflns_av_R_equivalents 0.016
_diffrn_reflns_limit_h_max 8
_diffrn_reflns_limit_h_min 0
_diffrn_reflns_limit_k_max 14
_diffrn_reflns_limit_k_min 0
_diffrn_reflns_limit_l_max 14
_diffrn_reflns_limit_l_min -14
_diffrn_reflns_number 2104
_diffrn_reflns_theta_max 25
_diffrn_standards_decay_% 1.0
_diffrn_standards_interval_count 200
_diffrn_standards_number 3
_exptl_absorpt_coefficient_mu 0.135
_exptl_absorpt_correction_T_max 1.00
_exptl_absorpt_correction_T_min 0.99
_exptl_absorpt_correction_type '\y scan (Fair, 1990)'
_exptl_crystal_colour yellow
_exptl_crystal_density_diffrn 1.623
_exptl_crystal_description prismatic
_exptl_crystal_size_max 0.21
_exptl_crystal_size_mid 0.21
_exptl_crystal_size_min 0.16
_refine_diff_density_max 0.19
_refine_diff_density_min -0.22
_refine_ls_extinction_method none
_refine_ls_goodness_of_fit_obs 1.05
_refine_ls_hydrogen_treatment refall
_refine_ls_number_parameters 209
_refine_ls_number_reflns 1355
_refine_ls_R_factor_obs 0.035
_refine_ls_shift/esd_max 0.1
_refine_ls_structure_factor_coef Fsqd
_refine_ls_weighting_scheme
;
w = 1/[\s^2^(F~o~)^2^ + (0.045P)^2^ + 0.37P]
where P = [max(F~o~^2^,0) + 2F~o~^2^]/3
;
_refine_ls_wR_factor_obs 0.091
_reflns_number_observed 1355
_reflns_number_total 1937
_reflns_observed_criterion I>2.0\s(I)
_cod_data_source_file as1156.cif
_cod_data_source_block as1156a
_cod_original_sg_symbol_H-M 'P 21/a'
_cod_database_code 2004346

loop_
_symmetry_equiv_pos_as_xyz
x,y,z
1/2+x,1/2-y,z
-x,-y,-z
1/2-x,1/2+y,-z

loop_
_atom_site_label
_atom_site_fract_x
_atom_site_fract_y
_atom_site_fract_z
_atom_site_U_iso_or_equiv
C(11) .1826(3) .0595(2) .3749(2) .032(1)
C(111) .2134(3) -.0058(2) .2772(2) .040(1)
O(121) .3030(2) -.0915(1) .2911(1) .050(1)
O(131) .1414(3) .0309(2) .1833(1) .062(1)
C(21) .0916(3) .1601(2) .3604(2) .035(1)
O(211) .0284(2) .2008(1) .2604(1) .049(1)
C(31) .0659(3) .2210(2) .4522(2) .040(1)
C(41) .1252(3) .1821(2) .5567(2) .041(1)
C(51) .2106(3) .0815(2) .5695(2) .034(1)
N(51) .2631(3) .0376(2) .6796(1) .042(1)
O(521) .3306(3) -.0529(1) .6924(1) .057(1)
O(531) .2344(3) .0934(2) .7578(1) .061(1)
C(61) .2409(3) .0208(2) .4805(2) .033(1)
N(12) .0257(3) .2379(2) 1.0237(2) .053(1)
N(22) .1067(3) .3295(2) 1.0733(2) .045(1)
C(32) .1645(3) .3954(2) 1.0009(2) .036(1)
N(312) .2446(3) .4907(2) 1.0192(2) .048(1)
N(42) .1191(2) .3465(2) .9026(1) .037(1)
C(52) .0367(3) .2521(2) .9214(2) .046(1)
H211 .0464(52) .1455(31) .2163(20) .114(13)
H31 -.0007(33) .2874(19) .4379(19) .045(6)
H4 .1068(32) .2200(18) .6189(19) .049(6)
H61 .2929(32) -.0446(20) .4890(19) .049(7)
H22 .1162(39) .3374(23) 1.1453(24) .073(8)
H312 .2839(37) .5209(21) .9621(24) .064(8)
H322 .2799(42) .5122(24) 1.0872(28) .080(9)
H42 .1502(37) .3686(23) .8358(24) .073(8)
H52 -.0023(33) .1989(20) .8662(20) .054(7)

loop_
_geom_angle_atom_site_label_1
_geom_angle_atom_site_label_2
_geom_angle_atom_site_label_3
_geom_angle
_geom_angle_publ_flag
C(61) C(11) C(21) 119.1(2) yes
C(61) C(11) C(111) 120.4(2) yes
C(21) C(11) C(111) 120.5(2) yes
O(121) C(111) O(131) 123.7(2) yes
O(121) C(111) C(11) 119.8(2) yes
O(131) C(111) C(11) 116.4(2) yes
O(211) C(21) C(31) 118.1(2) yes
O(211) C(21) C(11) 121.9(2) yes
C(31) C(21) C(11) 120.0(2) yes
C(41) C(31) C(21) 120.5(2) yes
C(31) C(41) C(51) 118.9(2) yes
C(61) C(51) C(41) 121.8(2) yes
C(61) C(51) N(51) 119.4(2) yes
C(41) C(51) N(51) 118.8(2) yes
O(521) N(51) O(531) 122.0(2) yes
O(521) N(51) C(51) 119.8(2) yes
O(531) N(51) C(51) 118.1(2) yes
C(51) C(61) C(11) 119.8(2) yes
C(52) N(12) N(22) 103.2(2) yes
C(32) N(22) N(12) 111.6(2) yes
N(312) C(32) N(22) 128.0(2) yes
N(312) C(32) N(42) 126.0(2) yes
N(22) C(32) N(42) 106.0(2) yes
C(32) N(42) C(52) 106.2(2) yes
N(12) C(52) N(42) 113.0(2) yes

loop_
_geom_bond_atom_site_label_1
_geom_bond_atom_site_label_2
_geom_bond_distance
_geom_bond_publ_flag
C(11) C(61) 1.382(3) yes
C(11) C(21) 1.403(3) yes
C(11) C(111) 1.499(3) yes
C(111) O(121) 1.240(3) yes
C(111) O(131) 1.268(3) yes
C(21) O(211) 1.336(2) yes
C(21) C(31) 1.398(3) yes
C(31) C(41) 1.372(3) yes
C(41) C(51) 1.385(3) yes
C(51) C(61) 1.378(3) yes
C(51) N(51) 1.449(3) yes
N(51) O(521) 1.219(2) yes
N(51) O(531) 1.232(2) yes
N(12) C(52) 1.290(3) yes
N(12) N(22) 1.368(3) yes
N(22) C(32) 1.329(3) yes
C(32) N(312) 1.314(3) yes
C(32) N(42) 1.342(3) yes
N(42) C(52) 1.349(3) yes
